data_1557361
loop_
_publ_author_name
'Kolari, Kalle'
'Bulatov, Evgeny'
'Tatikonda, Rajendhraprasad'
'Bertula, Kia'
'Kalenius, Elina'
'Nonappa, ?'
'Haukka, Matti'

_publ_section_title
;
 Self-healing, luminescent metallogelation driven by synergistic
 metallophilic and fluorine-fluorine interactions.
;
_journal_issue 11
_journal_name_full 'Soft matter'
_journal_page_first 2795
_journal_page_last 2802
_journal_paper_doi 10.1039/c9sm02186h
_journal_volume 16
_journal_year 2020
_chemical_formula_moiety 'C26 H16 Cl F17 N3 O Pt, 2(C2 H6 O), Cl'
_chemical_formula_sum 'C30 H28 Cl2 F17 N3 O3 Pt'
_chemical_formula_weight 1067.54
_space_group_crystal_system triclinic
_space_group_IT_number 2
_space_group_name_Hall '-P 1'
_space_group_name_H-M_alt 'P -1'
_atom_sites_solution_hydrogens geom
_audit_creation_method SHELXL-2017/1
_audit_update_record
;
2019-08-23 deposited with the CCDC.	2020-02-17 downloaded from the CCDC.
;
_cell_angle_alpha 96.026(4)
_cell_angle_beta 90.715(4)
_cell_angle_gamma 98.636(3)
_cell_formula_units_Z 2
_cell_length_a 7.4767(3)
_cell_length_b 11.6730(4)
_cell_length_c 21.5145(12)
_cell_measurement_reflns_used 4696
_cell_measurement_temperature 120(2)
_cell_measurement_theta_max 28.5360
_cell_measurement_theta_min 3.7600
_cell_volume 1845.38(14)
_computing_cell_refinement
;
CrysAlisPro 1.171.39.46 (Rigaku Oxford Diffraction, 2018)
;
_computing_data_collection
;
CrysAlisPro 1.171.39.46 (Rigaku Oxford Diffraction, 2018)
;
_computing_data_reduction
;
CrysAlisPro 1.171.39.46 (Rigaku Oxford Diffraction, 2018)
;
_computing_molecular_graphics 'CrystaMaker X (CrystalMaker Software ltd., 2019)'
_computing_publication_material 'SHELXL-2017/1 (Sheldrick, 2017)'
_computing_structure_refinement 'SHELXL-2017/1 (Sheldrick, 2017)'
_computing_structure_solution 'SHELXT (Sheldrick, 2017)'
_diffrn_ambient_temperature 120(2)
_diffrn_detector_area_resol_mean 10.3953
_diffrn_measured_fraction_theta_full 0.997
_diffrn_measured_fraction_theta_max 0.997
_diffrn_measurement_device '\k-geometry diffractometer'
_diffrn_measurement_device_type 'SuperNova, Dual, Cu at zero, Atlas'
_diffrn_measurement_method '\f scans and \w scans with \k offset'
_diffrn_radiation_monochromator mirror
_diffrn_radiation_type MoK\a
_diffrn_radiation_wavelength 0.71073
_diffrn_reflns_av_R_equivalents 0.0511
_diffrn_reflns_av_unetI/netI 0.0900
_diffrn_reflns_Laue_measured_fraction_full 0.997
_diffrn_reflns_Laue_measured_fraction_max 0.997
_diffrn_reflns_limit_h_max 9
_diffrn_reflns_limit_h_min -9
_diffrn_reflns_limit_k_max 14
_diffrn_reflns_limit_k_min -14
_diffrn_reflns_limit_l_max 26
_diffrn_reflns_limit_l_min -23
_diffrn_reflns_number 14344
_diffrn_reflns_point_group_measured_fraction_full 0.997
_diffrn_reflns_point_group_measured_fraction_max 0.997
_diffrn_reflns_theta_full 25.242
_diffrn_reflns_theta_max 25.679
_diffrn_reflns_theta_min 3.500
_diffrn_source 'micro-focus sealed X-ray tube'
_diffrn_source_type 'SuperNova (Mo) X-ray Source'
_exptl_absorpt_coefficient_mu 4.070
_exptl_absorpt_correction_T_max 0.970
_exptl_absorpt_correction_T_min 0.842
_exptl_absorpt_correction_type analytical
_exptl_absorpt_process_details
;
CrysAlisPro 1.171.39.46 (Rigaku Oxford Diffraction, 2018)
Analytical numeric absorption correction using a multifaceted crystal
model based on expressions derived by R.C. Clark & J.S. Reid.
(Clark, R. C. & Reid, J. S. (1995). Acta Cryst. A51, 887-897)
Empirical absorption correction using spherical harmonics,
implemented in SCALE3 ABSPACK scaling algorithm.
;
_exptl_crystal_colour 'pale yellow'
_exptl_crystal_density_diffrn 1.921
_exptl_crystal_description plate
_exptl_crystal_F_000 1036
_exptl_crystal_size_max 0.155
_exptl_crystal_size_mid 0.023
_exptl_crystal_size_min 0.017
_refine_diff_density_max 1.395
_refine_diff_density_min -1.170
_refine_diff_density_rms 0.181
_refine_ls_extinction_method none
_refine_ls_goodness_of_fit_ref 1.046
_refine_ls_hydrogen_treatment constr
_refine_ls_matrix_type full
_refine_ls_number_parameters 533
_refine_ls_number_reflns 6981
_refine_ls_number_restraints 179
_refine_ls_restrained_S_all 1.064
_refine_ls_R_factor_all 0.0747
_refine_ls_R_factor_gt 0.0530
_refine_ls_shift/su_max 0.001
_refine_ls_shift/su_mean 0.000
_refine_ls_structure_factor_coef Fsqd
_refine_ls_weighting_details 'w=1/[\s^2^(Fo^2^)+(0.0470P)^2^+4.6080P] where P=(Fo^2^+2Fc^2^)/3'
_refine_ls_weighting_scheme calc
_refine_ls_wR_factor_gt 0.1065
_refine_ls_wR_factor_ref 0.1166
_reflns_Friedel_coverage 0.000
_reflns_number_gt 5663
_reflns_number_total 6981
_reflns_threshold_expression 'I > 2\s(I)'
_cod_data_source_file c9sm02186h2.cif
_cod_data_source_block 1
_cod_depositor_comments 'Adding full bibliography for 1557361--1557362.cif.'
_cod_database_code 1557361
_shelx_shelxl_version_number 2017/1
_shelx_space_group_comment
;
The symmetry employed for this shelxl refinement is uniquely defined
by the following loop, which should always be used as a source of
symmetry information in preference to the above space-group names.
They are only intended as comments.
;
_shelx_estimated_absorpt_t_min 0.571
_shelx_estimated_absorpt_t_max 0.934

loop_
_space_group_symop_operation_xyz
'x, y, z'
'-x, -y, -z'

loop_
_atom_site_label
_atom_site_type_symbol
_atom_site_fract_x
_atom_site_fract_y
_atom_site_fract_z
_atom_site_U_iso_or_equiv
_atom_site_adp_type
_atom_site_occupancy
_atom_site_site_symmetry_order
_atom_site_calc_flag
_atom_site_refinement_flags_posn
_atom_site_refinement_flags_adp
_atom_site_refinement_flags_occupancy
_atom_site_disorder_assembly
_atom_site_disorder_group
Pt1 Pt -0.28994(4) 0.50691(2) 0.46937(2) 0.02091(11) Uani 1 1 d . . . . .
Cl1 Cl -0.3948(2) 0.51494(16) 0.36871(10) 0.0280(5) Uani 1 1 d . . . . .
F1 F 0.4879(9) 0.4158(5) 0.8783(3) 0.075(2) Uani 1 1 d . . . . .
F2 F 0.3234(9) 0.5405(6) 0.9177(3) 0.073(2) Uani 1 1 d . . . . .
F3 F 0.5428(9) 0.7143(5) 0.8726(3) 0.0691(19) Uani 1 1 d . . . . .
F4 F 0.7060(8) 0.5924(7) 0.8282(3) 0.078(2) Uani 1 1 d . . . . .
F5 F 0.7824(12) 0.5233(5) 0.9391(4) 0.110(3) Uani 1 1 d . . . . .
F6 F 0.6074(9) 0.6284(7) 0.9849(3) 0.089(2) Uani 1 1 d . . . . .
O1 O 0.0004(7) 0.4917(4) 0.7279(3) 0.0284(13) Uani 1 1 d . . . . .
N1 N -0.2411(8) 0.3409(5) 0.4598(3) 0.0187(14) Uani 1 1 d . . . . .
N2 N -0.2004(7) 0.4993(5) 0.5531(3) 0.0184(14) Uani 1 1 d . . . . .
N3 N -0.3060(8) 0.6718(5) 0.5055(3) 0.0252(15) Uani 1 1 d . . . . .
C1 C -0.2611(10) 0.2661(6) 0.4070(4) 0.0242(18) Uani 1 1 d . . . . .
H1 H -0.307475 0.289674 0.369832 0.029 Uiso 1 1 calc R U . . .
C2 C -0.2147(10) 0.1547(7) 0.4063(4) 0.028(2) Uani 1 1 d . . . . .
H2 H -0.229101 0.102734 0.368850 0.034 Uiso 1 1 calc R U . . .
C3 C -0.1478(10) 0.1204(6) 0.4601(4) 0.0258(19) Uani 1 1 d . . . . .
H3 H -0.114615 0.044958 0.459985 0.031 Uiso 1 1 calc R U . . .
C4 C -0.1291(9) 0.1969(6) 0.5148(4) 0.0243(18) Uani 1 1 d . . . . .
H4 H -0.086043 0.173317 0.552510 0.029 Uiso 1 1 calc R U . . .
C5 C -0.1737(9) 0.3074(6) 0.5138(4) 0.0208(18) Uani 1 1 d . . . . .
C6 C -0.1527(9) 0.3971(6) 0.5675(4) 0.0216(17) Uani 1 1 d . . . . .
C7 C -0.0879(10) 0.3887(6) 0.6265(4) 0.0230(18) Uani 1 1 d . . . . .
H7 H -0.056474 0.317450 0.637518 0.028 Uiso 1 1 calc R U . . .
C8 C -0.0692(10) 0.4883(7) 0.6701(4) 0.0245(18) Uani 1 1 d . . . . .
C9 C -0.1203(9) 0.5915(6) 0.6546(4) 0.0219(17) Uani 1 1 d . . . . .
H9 H -0.107986 0.658696 0.684239 0.026 Uiso 1 1 calc R U . . .
C10 C -0.1884(9) 0.5943(6) 0.5958(4) 0.0207(17) Uani 1 1 d . . . . .
C11 C -0.2538(10) 0.6930(6) 0.5678(4) 0.0242(19) Uani 1 1 d . . . . .
C12 C -0.2592(10) 0.8003(6) 0.6013(4) 0.028(2) Uani 1 1 d . . . . .
H12 H -0.222588 0.815003 0.644184 0.034 Uiso 1 1 calc R U . . .
C13 C -0.3214(11) 0.8872(7) 0.5693(5) 0.034(2) Uani 1 1 d . . . . .
H13 H -0.328042 0.961628 0.590897 0.041 Uiso 1 1 calc R U . . .
C14 C -0.3717(10) 0.8646(7) 0.5076(5) 0.031(2) Uani 1 1 d . . . . .
H14 H -0.412858 0.923270 0.486136 0.037 Uiso 1 1 calc R U . . .
C15 C -0.3628(9) 0.7562(6) 0.4765(4) 0.0246(18) Uani 1 1 d . . . . .
H15 H -0.397735 0.741202 0.433417 0.030 Uiso 1 1 calc R U . . .
C16 C 0.0633(12) 0.3863(7) 0.7451(4) 0.033(2) Uani 1 1 d . . . . .
H16A H 0.149316 0.360086 0.714032 0.040 Uiso 1 1 calc R U . . .
H16B H -0.040258 0.322981 0.746331 0.040 Uiso 1 1 calc R U . . .
C17 C 0.1542(11) 0.4158(7) 0.8080(4) 0.034(2) Uani 1 1 d . . . . .
H17A H 0.184118 0.343391 0.822967 0.040 Uiso 1 1 calc R U . . .
H17B H 0.068469 0.447184 0.837467 0.040 Uiso 1 1 calc R U . . .
C18 C 0.3271(12) 0.5044(7) 0.8090(4) 0.038(2) Uani 1 1 d . . . . .
H18A H 0.404435 0.480086 0.774576 0.046 Uiso 1 1 calc R U . . .
H18B H 0.295094 0.581243 0.801767 0.046 Uiso 1 1 calc R U . . .
C19 C 0.4308(13) 0.5158(8) 0.8693(4) 0.040(2) Uani 1 1 d . . . . .
C20 C 0.6002(13) 0.6105(8) 0.8768(5) 0.041(2) Uani 1 1 d . . . . .
C21 C 0.7134(13) 0.6205(8) 0.9371(5) 0.041(2) Uani 1 1 d . . . . .
C22 C 0.8708(14) 0.7208(9) 0.9477(5) 0.050(3) Uani 1 1 d . . . . .
C23 C 0.9799(15) 0.7338(9) 1.0068(5) 0.054(3) Uani 1 1 d . . . . .
Cl2 Cl 0.0690(3) 0.11193(17) 0.65127(10) 0.0333(5) Uani 1 1 d . . . . .
O2 O 0.4879(8) 0.1137(6) 0.6351(3) 0.0448(16) Uani 1 1 d . . . . .
H2A H 0.376349 0.114832 0.638533 0.067 Uiso 1 1 calc R U . . .
C27 C 0.5722(13) 0.1318(9) 0.6950(5) 0.048(3) Uani 1 1 d . . . . .
H27A H 0.703956 0.132522 0.690470 0.058 Uiso 1 1 calc R U . . .
H27B H 0.525792 0.065741 0.718634 0.058 Uiso 1 1 calc R U . . .
C28 C 0.5416(13) 0.2440(8) 0.7321(5) 0.048(3) Uani 1 1 d . . . . .
H28A H 0.598315 0.310301 0.711204 0.071 Uiso 1 1 calc R U . . .
H28B H 0.595148 0.248470 0.774227 0.071 Uiso 1 1 calc R U . . .
H28C H 0.411306 0.245935 0.734859 0.071 Uiso 1 1 calc R U . . .
O3 O -0.0185(12) 0.8926(6) 0.7246(4) 0.063(2) Uani 1 1 d . . . . .
H3A H -0.009316 0.954996 0.707797 0.094 Uiso 1 1 calc R U . . .
C29 C 0.087(2) 0.9116(12) 0.7819(7) 0.100(5) Uani 1 1 d . . . . .
H29A H 0.005385 0.907937 0.817626 0.120 Uiso 1 1 calc R U . . .
H29B H 0.159571 0.990496 0.785457 0.120 Uiso 1 1 calc R U . . .
C30 C 0.208(2) 0.8263(13) 0.7850(7) 0.095(5) Uani 1 1 d . . . . .
H30A H 0.297982 0.835569 0.752577 0.143 Uiso 1 1 calc R U . . .
H30B H 0.137725 0.747770 0.778366 0.143 Uiso 1 1 calc R U . . .
H30C H 0.268915 0.837590 0.826230 0.143 Uiso 1 1 calc R U . . .
C24 C 1.1339(18) 0.8247(10) 1.0249(6) 0.068(4) Uani 1 1 d . . . . .
C25A C 1.279(3) 0.8232(19) 1.0670(10) 0.052(4) Uani 0.5 1 d D U P A 1
F7A F 0.848(2) 0.8128(10) 0.9262(8) 0.064(3) Uani 0.5 1 d . U P B 1
F8A F 1.0093(18) 0.6790(13) 0.9066(6) 0.073(3) Uani 0.5 1 d . U P B 1
F9A F 1.1116(19) 0.6571(12) 0.9770(7) 0.083(3) Uani 0.5 1 d D U P B 1
F10A F 0.9154(18) 0.6722(15) 1.0496(6) 0.068(3) Uani 0.5 1 d D U P B 1
F11A F 1.179(2) 0.8852(17) 0.9763(9) 0.084(3) Uani 0.5 1 d . U P A 1
F12A F 1.0078(19) 0.8935(12) 1.0678(7) 0.080(3) Uani 0.5 1 d . U P A 1
F13A F 1.246(2) 0.7439(13) 1.1042(7) 0.090(3) Uani 0.5 1 d D U P A 1
F14A F 1.403(2) 0.7993(14) 1.0247(7) 0.095(3) Uani 0.5 1 d D U P A 1
F15A F 1.411(2) 1.0222(11) 1.0761(7) 0.099(2) Uani 0.5 1 d D U P A 1
F16A F 1.5444(16) 0.9161(15) 1.1291(7) 0.099(2) Uani 0.5 1 d D U P A 1
F17A F 1.2937(19) 0.9540(13) 1.1516(6) 0.099(2) Uani 0.5 1 d D U P A 1
C25B C 1.210(3) 0.8683(19) 1.0852(12) 0.052(4) Uani 0.5 1 d . U P A 2
F7B F 0.7618(17) 0.8186(10) 0.9739(6) 0.064(3) Uani 0.5 1 d D U P B 2
F8B F 0.9317(19) 0.7634(15) 0.9001(6) 0.073(3) Uani 0.5 1 d D U P B 2
F9B F 0.985(2) 0.6398(12) 1.0312(9) 0.083(3) Uani 0.5 1 d D U P B 2
F10B F 0.8556(16) 0.7972(11) 1.0465(6) 0.068(3) Uani 0.5 1 d D U P B 2
F11B F 1.2677(19) 0.7515(12) 1.0000(7) 0.084(3) Uani 0.5 1 d D U P A 2
F12B F 1.139(2) 0.9132(13) 0.9944(9) 0.080(3) Uani 0.5 1 d D U P A 2
F13B F 1.123(2) 0.9636(13) 1.0971(8) 0.090(3) Uani 0.5 1 d . U P A 2
F14B F 1.158(2) 0.7979(15) 1.1274(8) 0.095(3) Uani 0.5 1 d . U P A 2
F15B F 1.476(2) 0.9806(12) 1.0570(6) 0.099(2) Uani 0.5 1 d D U P A 2
F16B F 1.445(2) 0.9791(12) 1.1546(6) 0.099(2) Uani 0.5 1 d D U P A 2
F17B F 1.498(2) 0.8335(11) 1.1002(7) 0.099(2) Uani 0.5 1 d D U P A 2
C26 C 1.3878(16) 0.9189(9) 1.1001(5) 0.095(5) Uani 1 1 d D . . . .

loop_
_atom_site_aniso_label
_atom_site_aniso_U_11
_atom_site_aniso_U_22
_atom_site_aniso_U_33
_atom_site_aniso_U_23
_atom_site_aniso_U_13
_atom_site_aniso_U_12
Pt1 0.01513(15) 0.01723(16) 0.0308(2) 0.00576(12) 0.00165(11) 0.00166(11)
Cl1 0.0215(10) 0.0296(10) 0.0337(13) 0.0099(9) 0.0005(9) 0.0025(8)
F1 0.090(5) 0.044(3) 0.090(5) 0.017(3) -0.051(4) 0.001(3)
F2 0.062(4) 0.107(5) 0.038(4) -0.008(3) 0.001(3) -0.014(4)
F3 0.075(4) 0.044(3) 0.089(5) 0.017(3) -0.043(4) 0.005(3)
F4 0.056(4) 0.125(6) 0.041(4) -0.018(4) 0.006(3) -0.009(4)
F5 0.128(7) 0.043(4) 0.154(8) -0.016(4) -0.100(6) 0.026(4)
F6 0.062(4) 0.151(7) 0.040(4) 0.011(4) -0.012(3) -0.025(4)
O1 0.035(3) 0.025(3) 0.027(4) 0.000(2) -0.003(3) 0.011(2)
N1 0.018(3) 0.014(3) 0.026(4) 0.004(3) 0.004(3) 0.006(2)
N2 0.013(3) 0.015(3) 0.026(4) 0.003(3) 0.007(3) -0.002(2)
N3 0.020(3) 0.021(3) 0.035(4) 0.002(3) 0.004(3) 0.005(3)
C1 0.021(4) 0.027(4) 0.023(5) 0.002(3) -0.002(3) -0.002(3)
C2 0.021(4) 0.026(4) 0.037(6) 0.000(4) 0.008(4) 0.003(3)
C3 0.023(4) 0.018(4) 0.036(5) 0.001(4) 0.006(4) 0.002(3)
C4 0.015(4) 0.022(4) 0.037(5) 0.004(4) -0.001(3) 0.003(3)
C5 0.011(3) 0.014(4) 0.038(5) 0.007(3) 0.004(3) 0.001(3)
C6 0.016(4) 0.021(4) 0.028(5) 0.000(3) 0.005(3) 0.006(3)
C7 0.021(4) 0.016(4) 0.032(5) 0.004(3) 0.007(3) 0.005(3)
C8 0.016(4) 0.035(5) 0.020(5) 0.002(4) 0.001(3) -0.003(3)
C9 0.016(4) 0.016(4) 0.033(5) -0.001(3) 0.004(3) 0.002(3)
C10 0.012(4) 0.017(4) 0.032(5) 0.002(3) 0.003(3) -0.001(3)
C11 0.015(4) 0.016(4) 0.040(6) 0.005(4) 0.008(4) -0.002(3)
C12 0.021(4) 0.025(4) 0.037(5) 0.000(4) 0.009(4) 0.001(3)
C13 0.022(4) 0.021(4) 0.060(7) 0.004(4) 0.011(4) 0.006(3)
C14 0.016(4) 0.022(4) 0.055(7) 0.012(4) 0.007(4) 0.004(3)
C15 0.015(4) 0.016(4) 0.044(5) 0.009(4) 0.007(4) 0.002(3)
C16 0.040(5) 0.032(5) 0.026(5) 0.002(4) -0.003(4) 0.004(4)
C17 0.037(5) 0.040(5) 0.025(5) 0.009(4) 0.003(4) 0.006(4)
C18 0.042(5) 0.034(5) 0.037(6) 0.004(4) -0.007(4) 0.002(4)
C19 0.043(5) 0.045(5) 0.030(6) 0.000(4) -0.010(4) 0.009(4)
C20 0.046(6) 0.036(5) 0.041(6) -0.002(4) -0.004(5) 0.009(4)
C21 0.047(6) 0.035(5) 0.042(6) 0.001(4) -0.010(5) 0.015(4)
C22 0.055(6) 0.056(6) 0.037(6) 0.012(5) -0.013(5) -0.001(5)
C23 0.061(7) 0.038(6) 0.064(8) 0.012(5) -0.010(6) 0.008(5)
Cl2 0.0354(11) 0.0258(10) 0.0403(14) 0.0017(9) -0.0047(10) 0.0119(9)
O2 0.039(4) 0.049(4) 0.048(5) 0.000(3) 0.000(3) 0.015(3)
C27 0.035(5) 0.057(6) 0.057(7) 0.010(5) 0.006(5) 0.019(5)
C28 0.035(5) 0.055(6) 0.053(7) 0.005(5) -0.003(5) 0.009(5)
O3 0.090(6) 0.045(4) 0.052(5) 0.017(4) -0.005(4) 0.000(4)
C29 0.176(17) 0.069(9) 0.059(10) 0.014(7) -0.007(10) 0.032(10)
C30 0.102(12) 0.097(11) 0.091(12) 0.012(9) -0.009(9) 0.025(9)
C24 0.083(9) 0.059(7) 0.059(8) 0.022(6) -0.024(7) -0.001(7)
C25A 0.046(7) 0.049(7) 0.058(7) -0.001(6) -0.005(6) 0.005(5)
F7A 0.069(5) 0.044(4) 0.080(6) 0.016(4) -0.025(4) 0.009(4)
F8A 0.064(5) 0.089(6) 0.057(5) -0.005(5) 0.003(4) -0.007(4)
F9A 0.087(6) 0.068(5) 0.092(6) 0.001(5) -0.027(5) 0.014(5)
F10A 0.058(5) 0.086(5) 0.050(5) -0.001(4) -0.013(4) -0.010(4)
F11A 0.066(5) 0.098(6) 0.078(6) -0.005(5) -0.001(5) -0.014(5)
F12A 0.074(6) 0.071(5) 0.092(6) -0.001(5) -0.018(5) 0.007(4)
F13A 0.090(6) 0.076(5) 0.100(6) 0.005(5) -0.034(5) 0.011(5)
F14A 0.079(5) 0.113(6) 0.085(6) -0.007(5) -0.003(5) 0.005(5)
F15A 0.089(4) 0.100(4) 0.099(4) -0.001(3) -0.024(3) -0.001(3)
F16A 0.089(4) 0.100(4) 0.099(4) -0.001(3) -0.024(3) -0.001(3)
F17A 0.089(4) 0.100(4) 0.099(4) -0.001(3) -0.024(3) -0.001(3)
C25B 0.046(7) 0.049(7) 0.058(7) -0.001(6) -0.005(6) 0.005(5)
F7B 0.069(5) 0.044(4) 0.080(6) 0.016(4) -0.025(4) 0.009(4)
F8B 0.064(5) 0.089(6) 0.057(5) -0.005(5) 0.003(4) -0.007(4)
F9B 0.087(6) 0.068(5) 0.092(6) 0.001(5) -0.027(5) 0.014(5)
F10B 0.058(5) 0.086(5) 0.050(5) -0.001(4) -0.013(4) -0.010(4)
F11B 0.066(5) 0.098(6) 0.078(6) -0.005(5) -0.001(5) -0.014(5)
F12B 0.074(6) 0.071(5) 0.092(6) -0.001(5) -0.018(5) 0.007(4)
F13B 0.090(6) 0.076(5) 0.100(6) 0.005(5) -0.034(5) 0.011(5)
F14B 0.079(5) 0.113(6) 0.085(6) -0.007(5) -0.003(5) 0.005(5)
F15B 0.089(4) 0.100(4) 0.099(4) -0.001(3) -0.024(3) -0.001(3)
F16B 0.089(4) 0.100(4) 0.099(4) -0.001(3) -0.024(3) -0.001(3)
F17B 0.089(4) 0.100(4) 0.099(4) -0.001(3) -0.024(3) -0.001(3)
C26 0.101(12) 0.078(9) 0.107(13) 0.043(9) -0.006(10) -0.009(9)

loop_
_atom_type_symbol
_atom_type_description
_atom_type_scat_dispersion_real
_atom_type_scat_dispersion_imag
_atom_type_scat_source
C C 0.0033 0.0016 'International Tables Vol C Tables 4.2.6.8 and 6.1.1.4'
H H 0.0000 0.0000 'International Tables Vol C Tables 4.2.6.8 and 6.1.1.4'
N N 0.0061 0.0033 'International Tables Vol C Tables 4.2.6.8 and 6.1.1.4'
O O 0.0106 0.0060 'International Tables Vol C Tables 4.2.6.8 and 6.1.1.4'
F F 0.0171 0.0103 'International Tables Vol C Tables 4.2.6.8 and 6.1.1.4'
Cl Cl 0.1484 0.1585 'International Tables Vol C Tables 4.2.6.8 and 6.1.1.4'
Pt Pt -1.7033 8.3905 'International Tables Vol C Tables 4.2.6.8 and 6.1.1.4'

loop_
_geom_angle_atom_site_label_1
_geom_angle_atom_site_label_2
_geom_angle_atom_site_label_3
_geom_angle
_geom_angle_site_symmetry_1
_geom_angle_site_symmetry_3
_geom_angle_publ_flag
N2 Pt1 N1 81.1(2) . . yes
N2 Pt1 N3 81.3(3) . . yes
N1 Pt1 N3 162.3(3) . . yes
N2 Pt1 Cl1 179.39(18) . . yes
N1 Pt1 Cl1 98.47(19) . . yes
N3 Pt1 Cl1 99.2(2) . . yes
C8 O1 C16 117.4(6) . . ?
C1 N1 C5 119.9(6) . . ?
C1 N1 Pt1 126.8(5) . . ?
C5 N1 Pt1 113.2(5) . . ?
C10 N2 C6 121.9(7) . . ?
C10 N2 Pt1 119.7(5) . . ?
C6 N2 Pt1 118.4(5) . . ?
C15 N3 C11 119.6(7) . . ?
C15 N3 Pt1 127.7(6) . . ?
C11 N3 Pt1 112.6(5) . . ?
N1 C1 C2 120.9(8) . . ?
N1 C1 H1 119.6 . . ?
C2 C1 H1 119.6 . . ?
C3 C2 C1 119.5(8) . . ?
C3 C2 H2 120.2 . . ?
C1 C2 H2 120.2 . . ?
C2 C3 C4 119.7(8) . . ?
C2 C3 H3 120.1 . . ?
C4 C3 H3 120.1 . . ?
C5 C4 C3 119.3(8) . . ?
C5 C4 H4 120.3 . . ?
C3 C4 H4 120.3 . . ?
N1 C5 C4 120.6(7) . . ?
N1 C5 C6 115.0(6) . . ?
C4 C5 C6 124.4(8) . . ?
N2 C6 C7 119.9(7) . . ?
N2 C6 C5 112.3(7) . . ?
C7 C6 C5 127.8(7) . . ?
C6 C7 C8 118.2(7) . . ?
C6 C7 H7 120.9 . . ?
C8 C7 H7 120.9 . . ?
O1 C8 C9 115.8(7) . . ?
O1 C8 C7 123.3(7) . . ?
C9 C8 C7 120.9(8) . . ?
C10 C9 C8 118.5(7) . . ?
C10 C9 H9 120.7 . . ?
C8 C9 H9 120.7 . . ?
N2 C10 C9 120.4(7) . . ?
N2 C10 C11 110.5(7) . . ?
C9 C10 C11 129.0(7) . . ?
N3 C11 C12 121.3(7) . . ?
N3 C11 C10 115.8(6) . . ?
C12 C11 C10 122.8(8) . . ?
C11 C12 C13 117.5(8) . . ?
C11 C12 H12 121.2 . . ?
C13 C12 H12 121.2 . . ?
C14 C13 C12 120.3(8) . . ?
C14 C13 H13 119.9 . . ?
C12 C13 H13 119.9 . . ?
C13 C14 C15 119.7(8) . . ?
C13 C14 H14 120.1 . . ?
C15 C14 H14 120.1 . . ?
N3 C15 C14 121.5(8) . . ?
N3 C15 H15 119.2 . . ?
C14 C15 H15 119.2 . . ?
O1 C16 C17 107.3(7) . . ?
O1 C16 H16A 110.3 . . ?
C17 C16 H16A 110.3 . . ?
O1 C16 H16B 110.3 . . ?
C17 C16 H16B 110.3 . . ?
H16A C16 H16B 108.5 . . ?
C16 C17 C18 113.9(7) . . ?
C16 C17 H17A 108.8 . . ?
C18 C17 H17A 108.8 . . ?
C16 C17 H17B 108.8 . . ?
C18 C17 H17B 108.8 . . ?
H17A C17 H17B 107.7 . . ?
C19 C18 C17 112.3(7) . . ?
C19 C18 H18A 109.1 . . ?
C17 C18 H18A 109.1 . . ?
C19 C18 H18B 109.1 . . ?
C17 C18 H18B 109.1 . . ?
H18A C18 H18B 107.9 . . ?
F1 C19 F2 106.7(8) . . ?
F1 C19 C18 110.7(8) . . ?
F2 C19 C18 110.2(8) . . ?
F1 C19 C20 106.2(8) . . ?
F2 C19 C20 106.5(7) . . ?
C18 C19 C20 116.0(8) . . ?
F4 C20 F3 107.2(8) . . ?
F4 C20 C21 108.8(8) . . ?
F3 C20 C21 108.0(7) . . ?
F4 C20 C19 108.3(8) . . ?
F3 C20 C19 107.1(8) . . ?
C21 C20 C19 117.0(8) . . ?
F6 C21 F5 106.6(9) . . ?
F6 C21 C20 109.1(8) . . ?
F5 C21 C20 108.6(8) . . ?
F6 C21 C22 107.8(8) . . ?
F5 C21 C22 106.8(8) . . ?
C20 C21 C22 117.5(8) . . ?
F7A C22 F8A 102.5(12) . . ?
F7A C22 C23 116.4(11) . . ?
F8B C22 C23 121.8(11) . . ?
F8A C22 C23 96.4(10) . . ?
F7A C22 C21 115.8(11) . . ?
F8B C22 C21 116.4(10) . . ?
F8A C22 C21 102.3(9) . . ?
C23 C22 C21 118.3(9) . . ?
F8B C22 F7B 99.4(11) . . ?
C23 C22 F7B 91.2(9) . . ?
C21 C22 F7B 98.3(8) . . ?
F9B C23 C24 114.0(12) . . ?
F10A C23 C24 116.7(11) . . ?
F9B C23 C22 115.1(11) . . ?
F10A C23 C22 116.5(10) . . ?
C24 C23 C22 125.8(10) . . ?
F9B C23 F10B 105.0(12) . . ?
C24 C23 F10B 91.7(9) . . ?
C22 C23 F10B 96.9(9) . . ?
F10A C23 F9A 100.5(11) . . ?
C24 C23 F9A 88.9(10) . . ?
C22 C23 F9A 91.5(9) . . ?
C27 O2 H2A 109.5 . . ?
O2 C27 C28 113.5(8) . . ?
O2 C27 H27A 108.9 . . ?
C28 C27 H27A 108.9 . . ?
O2 C27 H27B 108.9 . . ?
C28 C27 H27B 108.9 . . ?
H27A C27 H27B 107.7 . . ?
C27 C28 H28A 109.5 . . ?
C27 C28 H28B 109.5 . . ?
H28A C28 H28B 109.5 . . ?
C27 C28 H28C 109.5 . . ?
H28A C28 H28C 109.5 . . ?
H28B C28 H28C 109.5 . . ?
C29 O3 H3A 109.5 . . ?
O3 C29 C30 112.0(12) . . ?
O3 C29 H29A 109.2 . . ?
C30 C29 H29A 109.2 . . ?
O3 C29 H29B 109.2 . . ?
C30 C29 H29B 109.2 . . ?
H29A C29 H29B 107.9 . . ?
C29 C30 H30A 109.5 . . ?
C29 C30 H30B 109.5 . . ?
H30A C30 H30B 109.5 . . ?
C29 C30 H30C 109.5 . . ?
H30A C30 H30C 109.5 . . ?
H30B C30 H30C 109.5 . . ?
F11A C24 C25A 113.9(15) . . ?
F12B C24 C25B 105.9(15) . . ?
F12B C24 C23 113.3(13) . . ?
F11A C24 C23 109.6(12) . . ?
C25A C24 C23 128.9(13) . . ?
C25B C24 C23 130.1(14) . . ?
F12B C24 F11B 109.6(13) . . ?
C25B C24 F11B 101.7(14) . . ?
C23 C24 F11B 93.2(10) . . ?
F11A C24 F12A 108.1(13) . . ?
C25A C24 F12A 100.7(11) . . ?
C23 C24 F12A 89.9(10) . . ?
F13A C25A F14A 112.4(17) . . ?
F13A C25A C26 107.6(18) . . ?
F14A C25A C26 96.0(15) . . ?
F13A C25A C24 112.9(17) . . ?
F14A C25A C24 97.8(17) . . ?
C26 C25A C24 127.6(18) . . ?
C22 F8A F9A 83.7(9) . . ?
C23 F9A F8A 84.3(9) . . ?
F14B C25B F13B 106(2) . . ?
F14B C25B C26 107.9(19) . . ?
F13B C25B C26 100.5(16) . . ?
F14B C25B C24 112.0(17) . . ?
F13B C25B C24 99.4(18) . . ?
C26 C25B C24 127.5(19) . . ?
C22 F7B F10B 84.0(8) . . ?
C23 F10B F7B 83.5(8) . . ?
F16A C26 F15A 104.5(11) . . ?
F16B C26 F15B 104.1(11) . . ?
F16A C26 F17A 98.0(10) . . ?
F15A C26 F17A 96.3(10) . . ?
F16B C26 C25B 125.1(15) . . ?
F15B C26 C25B 117.0(15) . . ?
F16B C26 F17B 98.0(10) . . ?
F15B C26 F17B 97.7(10) . . ?
C25B C26 F17B 110.1(14) . . ?
F16A C26 C25A 125.6(15) . . ?
F15A C26 C25A 119.1(15) . . ?
F17A C26 C25A 107.3(12) . . ?

loop_
_geom_bond_atom_site_label_1
_geom_bond_atom_site_label_2
_geom_bond_distance
_geom_bond_site_symmetry_2
_geom_bond_publ_flag
Pt1 N2 1.930(7) . yes
Pt1 N1 2.015(6) . yes
Pt1 N3 2.020(6) . yes
Pt1 Cl1 2.310(2) . yes
F1 C19 1.332(11) . ?
F2 C19 1.355(11) . ?
F3 C20 1.355(11) . ?
F4 C20 1.337(11) . ?
F5 C21 1.320(11) . ?
F6 C21 1.309(11) . ?
O1 C8 1.337(9) . ?
O1 C16 1.460(10) . ?
N1 C1 1.351(9) . ?
N1 C5 1.376(10) . ?
N2 C10 1.356(9) . ?
N2 C6 1.360(9) . ?
N3 C15 1.338(10) . ?
N3 C11 1.378(10) . ?
C1 C2 1.394(11) . ?
C1 H1 0.9500 . ?
C2 C3 1.377(12) . ?
C2 H2 0.9500 . ?
C3 C4 1.392(11) . ?
C3 H3 0.9500 . ?
C4 C5 1.383(10) . ?
C4 H4 0.9500 . ?
C5 C6 1.466(11) . ?
C6 C7 1.370(11) . ?
C7 C8 1.404(11) . ?
C7 H7 0.9500 . ?
C8 C9 1.389(11) . ?
C9 C10 1.362(11) . ?
C9 H9 0.9500 . ?
C10 C11 1.496(11) . ?
C11 C12 1.384(10) . ?
C12 C13 1.413(12) . ?
C12 H12 0.9500 . ?
C13 C14 1.363(13) . ?
C13 H13 0.9500 . ?
C14 C15 1.379(11) . ?
C14 H14 0.9500 . ?
C15 H15 0.9500 . ?
C16 C17 1.491(12) . ?
C16 H16A 0.9900 . ?
C16 H16B 0.9900 . ?
C17 C18 1.527(11) . ?
C17 H17A 0.9900 . ?
C17 H17B 0.9900 . ?
C18 C19 1.487(12) . ?
C18 H18A 0.9900 . ?
C18 H18B 0.9900 . ?
C19 C20 1.546(13) . ?
C20 C21 1.526(13) . ?
C21 C22 1.527(13) . ?
C22 F7A 1.246(15) . ?
C22 F8B 1.246(16) . ?
C22 F8A 1.475(17) . ?
C22 C23 1.484(15) . ?
C22 F7B 1.563(16) . ?
C23 F9B 1.271(18) . ?
C23 F10A 1.282(17) . ?
C23 C24 1.463(15) . ?
C23 F10B 1.495(16) . ?
C23 F9A 1.530(17) . ?
O2 C27 1.408(12) . ?
O2 H2A 0.8400 . ?
C27 C28 1.509(13) . ?
C27 H27A 0.9900 . ?
C27 H27B 0.9900 . ?
C28 H28A 0.9800 . ?
C28 H28B 0.9800 . ?
C28 H28C 0.9800 . ?
O3 C29 1.436(16) . ?
O3 H3A 0.8400 . ?
C29 C30 1.444(19) . ?
C29 H29A 0.9900 . ?
C29 H29B 0.9900 . ?
C30 H30A 0.9800 . ?
C30 H30B 0.9800 . ?
C30 H30C 0.9800 . ?
C24 F12B 1.28(2) . ?
C24 F11A 1.34(2) . ?
C24 C25A 1.41(3) . ?
C24 C25B 1.42(3) . ?
C24 F11B 1.481(18) . ?
C24 F12A 1.574(19) . ?
C25A F13A 1.28(2) . ?
C25A F14A 1.345(10) . ?
C25A C26 1.40(2) . ?
F8A F9A 1.75(2) . ?
F15A C26 1.348(8) . ?
F16A C26 1.327(8) . ?
F17A C26 1.379(8) . ?
C25B F14B 1.31(3) . ?
C25B F13B 1.38(3) . ?
C25B C26 1.39(2) . ?
F7B F10B 1.761(18) . ?
F15B C26 1.353(8) . ?
F16B C26 1.334(8) . ?
F17B C26 1.387(8) . ?

loop_
_geom_hbond_atom_site_label_D
_geom_hbond_atom_site_label_H
_geom_hbond_atom_site_label_A
_geom_hbond_distance_DH
_geom_hbond_distance_HA
_geom_hbond_distance_DA
_geom_hbond_angle_DHA
_geom_hbond_site_symmetry_A
_geom_hbond_publ_flag
O2 H2A Cl2 0.84 2.31 3.153(6) 177.3 . yes
O3 H3A Cl2 0.84 2.31 3.137(7) 167.5 1_565 yes
C15 H15 O2 0.95 2.52 3.175(11) 126.4 2_566 yes
C12 H12 O3 0.95 2.31 3.184(12) 152.8 . yes
C1 H1 Cl1 0.95 2.81 3.387(8) 120.4 . yes
C4 H4 Cl2 0.95 2.62 3.568(9) 173.6 . yes
C7 H7 Cl2 0.95 2.75 3.686(8) 170.1 . yes
C12 H12 O3 0.95 2.31 3.184(12) 152.8 . yes
C15 H15 Cl1 0.95 2.86 3.432(8) 120.0 . yes
C15 H15 O2 0.95 2.52 3.175(11) 126.4 2_566 yes
O2 H2A Cl2 0.84 2.31 3.153(6) 177.3 . yes
O3 H3A Cl2 0.84 2.31 3.137(7) 167.5 1_565 yes
C29 H29A F13B^b 0.99 2.53 3.37(2) 141.9 2_677 yes
